data_2239683
loop_
_publ_author_name
'Rocha, Fillipe Vieira'
'de Godoy Netto, Adelino Vieira'
'Beck, Johannes'
'Daniels, J\"org'
'de Oliveira, Adriano Bof'

_publ_section_title
;
 <i>N</i>-Methyl-2-(1-methyl-3-phenylprop-2-en-1-ylidene)hydrazinecarbothioamide
;
_journal_issue 7
_journal_name_full 'Acta Crystallographica Section E'
_journal_page_first o800
_journal_paper_doi 10.1107/S1600536814013889
_journal_volume 70
_journal_year 2014
_chemical_formula_iupac 'C12 H15 N3 S'
_chemical_formula_moiety 'C12 H15 N3 S'
_chemical_formula_sum 'C12 H15 N3 S'
_chemical_formula_weight 233.33
_chemical_name_systematic
;
<i>N</i>-Methyl-2-(1-methyl-3-phenylprop-2-en-1-ylidene)hydrazinecarbothioamide
;
_space_group_IT_number 61
_symmetry_cell_setting orthorhombic
_symmetry_space_group_name_Hall '-P 2ac 2ab'
_symmetry_space_group_name_H-M 'P b c a'
_atom_sites_solution_hydrogens geom
_atom_sites_solution_primary direct
_atom_sites_solution_secondary difmap
_audit_creation_method SHELXL-97
_cell_angle_alpha 90.00
_cell_angle_beta 90.00
_cell_angle_gamma 90.00
_cell_formula_units_Z 8
_cell_length_a 10.5832(2)
_cell_length_b 7.9509(2)
_cell_length_c 28.9259(5)
_cell_measurement_reflns_used 31577
_cell_measurement_temperature 123(2)
_cell_measurement_theta_max 27.485
_cell_measurement_theta_min 2.91
_cell_volume 2434.00(9)
_computing_cell_refinement 'SCALEPACK (Otwinowski & Minor, 1997)'
_computing_data_collection 'COLLECT (Nonius, 1998)'
_computing_data_reduction 'DENZO and SCALEPACK (Otwinowski & Minor, 1997)'
_computing_molecular_graphics 'DIAMOND (Brandenburg, 2006)'
_computing_publication_material 'publCIF (Westrip, 2010)'
_computing_structure_refinement 'SHELXL97 (Sheldrick, 2008)'
_computing_structure_solution 'SHELXS97 (Sheldrick, 2008)'
_diffrn_ambient_temperature 123(2)
_diffrn_detector_area_resol_mean 9
_diffrn_measured_fraction_theta_full 0.997
_diffrn_measured_fraction_theta_max 0.997
_diffrn_measurement_device_type 'Nonius KappaCCD'
_diffrn_measurement_method 'CCD rotation images, thick slices'
_diffrn_radiation_monochromator graphite
_diffrn_radiation_type MoK\a
_diffrn_radiation_wavelength 0.71073
_diffrn_reflns_av_R_equivalents 0.0459
_diffrn_reflns_av_sigmaI/netI 0.0232
_diffrn_reflns_limit_h_max 13
_diffrn_reflns_limit_h_min -13
_diffrn_reflns_limit_k_max 10
_diffrn_reflns_limit_k_min -10
_diffrn_reflns_limit_l_max 37
_diffrn_reflns_limit_l_min -37
_diffrn_reflns_number 26770
_diffrn_reflns_theta_full 27.48
_diffrn_reflns_theta_max 27.48
_diffrn_reflns_theta_min 3.28
_exptl_absorpt_coefficient_mu 0.243
_exptl_absorpt_correction_T_max 0.9552
_exptl_absorpt_correction_T_min 0.9035
_exptl_absorpt_correction_type multi-scan
_exptl_absorpt_process_details '(Blessing, 1995)'
_exptl_crystal_colour yellow
_exptl_crystal_density_diffrn 1.273
_exptl_crystal_density_method 'not measured'
_exptl_crystal_description fragment
_exptl_crystal_F_000 992
_exptl_crystal_size_max 0.44
_exptl_crystal_size_mid 0.31
_exptl_crystal_size_min 0.266
_refine_diff_density_max 0.270
_refine_diff_density_min -0.200
_refine_ls_extinction_method none
_refine_ls_goodness_of_fit_ref 1.051
_refine_ls_hydrogen_treatment refall
_refine_ls_matrix_type full
_refine_ls_number_parameters 205
_refine_ls_number_reflns 2783
_refine_ls_number_restraints 0
_refine_ls_restrained_S_all 1.051
_refine_ls_R_factor_all 0.0382
_refine_ls_R_factor_gt 0.0309
_refine_ls_shift/su_max 0.001
_refine_ls_shift/su_mean 0.000
_refine_ls_structure_factor_coef Fsqd
_refine_ls_weighting_details 'calc w=1/[\s^2^(Fo^2^)+(0.0349P)^2^+1.1303P] where P=(Fo^2^+2Fc^2^)/3'
_refine_ls_weighting_scheme calc
_refine_ls_wR_factor_gt 0.0756
_refine_ls_wR_factor_ref 0.0799
_reflns_number_gt 2414
_reflns_number_total 2783
_reflns_threshold_expression I>2sigma(I)
_cod_data_source_file bx2460sup1.cif
_cod_data_source_block I
_cod_database_code 2239683
_cod_database_fobs_code 2239683

loop_
_symmetry_equiv_pos_as_xyz
'x, y, z'
'-x+1/2, -y, z+1/2'
'x+1/2, -y+1/2, -z'
'-x, y+1/2, -z+1/2'
'-x, -y, -z'
'x-1/2, y, -z-1/2'
'-x-1/2, y-1/2, z'
'x, -y-1/2, z-1/2'

loop_
_atom_site_type_symbol
_atom_site_label
_atom_site_fract_x
_atom_site_fract_y
_atom_site_fract_z
_atom_site_U_iso_or_equiv
_atom_site_adp_type
_atom_site_calc_flag
_atom_site_occupancy
_atom_site_symmetry_multiplicity
S S1 0.55474(3) 0.22917(4) -0.026590(10) 0.02121(10) Uani d 1 1
N N1 0.46643(10) 0.21163(13) 0.10454(3) 0.0194(2) Uani d 1 1
N N2 0.46052(10) 0.18678(14) 0.05748(4) 0.0197(2) Uani d 1 1
N N3 0.62048(10) 0.37903(13) 0.05248(4) 0.0209(2) Uani d 1 1
C C1 0.35320(12) 0.12835(15) 0.26361(4) 0.0198(3) Uani d 1 1
C C2 0.46266(13) 0.20581(18) 0.28079(5) 0.0238(3) Uani d 1 1
C C3 0.47782(14) 0.23114(18) 0.32807(5) 0.0265(3) Uani d 1 1
C C4 0.38429(14) 0.18207(18) 0.35891(5) 0.0283(3) Uani d 1 1
C C5 0.27620(14) 0.10384(19) 0.34236(5) 0.0292(3) Uani d 1 1
C C6 0.26153(13) 0.07566(18) 0.29525(4) 0.0248(3) Uani d 1 1
C C7 0.33153(12) 0.10103(16) 0.21392(4) 0.0203(3) Uani d 1 1
C C8 0.39960(12) 0.16857(16) 0.17955(4) 0.0203(3) Uani d 1 1
C C9 0.38228(11) 0.13760(15) 0.13014(4) 0.0183(2) Uani d 1 1
C C10 0.54759(11) 0.26906(15) 0.03065(4) 0.0174(2) Uani d 1 1
C C11 0.71582(13) 0.48111(18) 0.02979(5) 0.0252(3) Uani d 1 1
C C12 0.27638(12) 0.03234(18) 0.11160(4) 0.0213(3) Uani d 1 1
H HN2 0.4267(16) 0.097(2) 0.0461(6) 0.035(5) Uiso d 1 1
H HN3 0.6058(15) 0.390(2) 0.0823(6) 0.031(4) Uiso d 1 1
H H2 0.5277(16) 0.240(2) 0.2603(6) 0.034(4) Uiso d 1 1
H H3 0.5538(15) 0.286(2) 0.3389(6) 0.033(4) Uiso d 1 1
H H4 0.3962(15) 0.201(2) 0.3915(6) 0.032(4) Uiso d 1 1
H H5 0.2119(16) 0.071(2) 0.3634(6) 0.040(5) Uiso d 1 1
H H6 0.1862(15) 0.020(2) 0.2843(5) 0.034(4) Uiso d 1 1
H H7 0.2640(15) 0.026(2) 0.2072(5) 0.026(4) Uiso d 1 1
H H8 0.4663(14) 0.245(2) 0.1856(6) 0.026(4) Uiso d 1 1
H H11A 0.6826(18) 0.530(3) 0.0021(7) 0.059(6) Uiso d 1 1
H H11B 0.7862(19) 0.419(3) 0.0221(7) 0.052(6) Uiso d 1 1
H H11C 0.738(2) 0.572(3) 0.0489(7) 0.061(6) Uiso d 1 1
H H12A 0.2344(17) 0.088(2) 0.0863(6) 0.038(5) Uiso d 1 1
H H12B 0.3056(16) -0.073(2) 0.0991(6) 0.036(5) Uiso d 1 1
H H12C 0.2155(15) 0.005(2) 0.1358(6) 0.033(4) Uiso d 1 1

loop_
_atom_site_aniso_label
_atom_site_aniso_U_11
_atom_site_aniso_U_22
_atom_site_aniso_U_33
_atom_site_aniso_U_12
_atom_site_aniso_U_13
_atom_site_aniso_U_23
S1 0.02483(17) 0.02489(17) 0.01390(16) -0.00102(12) 0.00080(11) 0.00161(11)
N1 0.0220(5) 0.0225(5) 0.0138(5) -0.0007(4) -0.0006(4) 0.0000(4)
N2 0.0226(5) 0.0224(5) 0.0140(5) -0.0047(4) -0.0002(4) 0.0002(4)
N3 0.0236(5) 0.0208(5) 0.0183(5) -0.0042(4) 0.0058(4) -0.0026(4)
C1 0.0228(6) 0.0204(6) 0.0163(6) 0.0009(5) 0.0004(5) 0.0005(5)
C2 0.0241(6) 0.0282(7) 0.0191(6) -0.0035(5) 0.0001(5) 0.0012(5)
C3 0.0304(7) 0.0275(7) 0.0217(7) -0.0049(6) -0.0065(5) 0.0002(5)
C4 0.0407(8) 0.0288(7) 0.0154(6) -0.0017(6) -0.0031(5) 0.0007(5)
C5 0.0336(8) 0.0356(8) 0.0185(6) -0.0045(6) 0.0046(5) 0.0030(6)
C6 0.0253(6) 0.0292(7) 0.0201(6) -0.0052(5) 0.0005(5) 0.0011(5)
C7 0.0214(6) 0.0216(6) 0.0179(6) -0.0013(5) -0.0012(5) -0.0014(5)
C8 0.0217(6) 0.0212(6) 0.0180(6) -0.0009(5) -0.0009(5) -0.0013(5)
C9 0.0197(6) 0.0183(6) 0.0170(6) 0.0019(5) 0.0002(4) 0.0010(5)
C10 0.0168(5) 0.0176(5) 0.0177(6) 0.0035(4) 0.0001(4) 0.0019(4)
C11 0.0245(6) 0.0258(7) 0.0252(7) -0.0062(5) 0.0086(5) -0.0030(6)
C12 0.0212(6) 0.0267(7) 0.0161(6) -0.0029(5) 0.0004(5) 0.0000(5)

loop_
_atom_type_symbol
_atom_type_description
_atom_type_scat_dispersion_real
_atom_type_scat_dispersion_imag
_atom_type_scat_source
C C 0.0033 0.0016 'International Tables Vol C Tables 4.2.6.8 and 6.1.1.4'
H H 0.0000 0.0000 'International Tables Vol C Tables 4.2.6.8 and 6.1.1.4'
N N 0.0061 0.0033 'International Tables Vol C Tables 4.2.6.8 and 6.1.1.4'
S S 0.1246 0.1234 'International Tables Vol C Tables 4.2.6.8 and 6.1.1.4'

loop_
_geom_angle_atom_site_label_1
_geom_angle_atom_site_label_2
_geom_angle_atom_site_label_3
_geom_angle
C9 N1 N2 117.87(10)
C10 N2 N1 117.43(10)
C10 N2 HN2 117.2(11)
N1 N2 HN2 121.0(11)
C10 N3 C11 123.89(11)
C10 N3 HN3 115.2(11)
C11 N3 HN3 120.8(11)
C6 C1 C2 118.21(12)
C6 C1 C7 119.15(11)
C2 C1 C7 122.64(11)
C3 C2 C1 120.46(12)
C3 C2 H2 119.3(10)
C1 C2 H2 120.3(10)
C4 C3 C2 120.56(13)
C4 C3 H3 120.8(10)
C2 C3 H3 118.7(10)
C5 C4 C3 119.49(12)
C5 C4 H4 121.0(10)
C3 C4 H4 119.5(10)
C4 C5 C6 120.18(13)
C4 C5 H5 119.6(11)
C6 C5 H5 120.2(11)
C5 C6 C1 121.07(13)
C5 C6 H6 119.2(10)
C1 C6 H6 119.7(10)
C8 C7 C1 125.58(12)
C8 C7 H7 120.2(9)
C1 C7 H7 114.3(9)
C7 C8 C9 126.19(12)
C7 C8 H8 121.4(10)
C9 C8 H8 112.4(10)
N1 C9 C8 113.27(11)
N1 C9 C12 124.17(11)
C8 C9 C12 122.55(11)
N3 C10 N2 115.86(11)
N3 C10 S1 124.41(9)
N2 C10 S1 119.73(9)
N3 C11 H11A 110.6(12)
N3 C11 H11B 111.8(13)
H11A C11 H11B 108.3(17)
N3 C11 H11C 109.8(13)
H11A C11 H11C 105.7(18)
H11B C11 H11C 110.4(18)
C9 C12 H12A 111.0(10)
C9 C12 H12B 112.4(10)
H12A C12 H12B 105.3(14)
C9 C12 H12C 111.2(10)
H12A C12 H12C 110.1(14)
H12B C12 H12C 106.6(14)

loop_
_geom_bond_atom_site_label_1
_geom_bond_atom_site_label_2
_geom_bond_distance
S1 C10 1.6875(12)
N1 C9 1.2994(16)
N1 N2 1.3769(14)
N2 C10 1.3708(15)
N2 HN2 0.862(18)
N3 C10 1.3261(16)
N3 C11 1.4518(16)
N3 HN3 0.879(17)
C1 C6 1.3980(18)
C1 C2 1.4029(18)
C1 C7 1.4716(17)
C2 C3 1.3917(18)
C2 H2 0.949(18)
C3 C4 1.388(2)
C3 H3 0.965(17)
C4 C5 1.387(2)
C4 H4 0.964(17)
C5 C6 1.3896(19)
C5 H5 0.950(18)
C6 H6 0.967(17)
C7 C8 1.3402(18)
C7 H7 0.950(16)
C8 C9 1.4616(16)
C8 H8 0.948(16)
C9 C12 1.4981(17)
C11 H11A 0.96(2)
C11 H11B 0.92(2)
C11 H11C 0.94(2)
C12 H12A 0.965(18)
C12 H12B 0.964(18)
C12 H12C 0.977(17)

loop_
_geom_hbond_atom_site_label_D
_geom_hbond_atom_site_label_H
_geom_hbond_atom_site_label_A
_geom_hbond_site_symmetry_A
_geom_hbond_distance_DH
_geom_hbond_distance_HA
_geom_hbond_distance_DA
_geom_hbond_angle_DHA
N3 HN3 N1 1 0.879(17) 2.143(16) 2.5877(15) 110.7(13)
N2 HN2 S1 5_655 0.862(18) 2.663(18) 3.4296(12) 148.7(15)

loop_
_geom_torsion_atom_site_label_1
_geom_torsion_atom_site_label_2
_geom_torsion_atom_site_label_3
_geom_torsion_atom_site_label_4
_geom_torsion_site_symmetry_1
_geom_torsion_site_symmetry_4
_geom_torsion
N1 N1 N2 C10 1 . 0.00(9)
C9 N1 N2 C10 . . 178.27(11)
C9 N1 N2 N1 . 1 0E1(10)
C6 C1 C2 C3 . . -0.9(2)
C7 C1 C2 C3 . . 178.99(13)
C1 C2 C3 C4 . . -0.8(2)
C2 C3 C4 C5 . . 1.4(2)
C3 C4 C5 C6 . . -0.3(2)
C4 C5 C6 C1 . . -1.4(2)
C2 C1 C6 C5 . . 2.0(2)
C7 C1 C6 C5 . . -177.89(13)
C6 C1 C7 C8 . . 168.26(13)
C2 C1 C7 C8 . . -11.7(2)
C1 C7 C8 C9 . . 177.50(12)
N2 N1 C9 N1 . 1 0E1(10)
N1 N1 C9 C8 1 . 0.00(7)
N2 N1 C9 C8 . . 178.31(10)
N1 N1 C9 C12 1 . 0.000(19)
N2 N1 C9 C12 . . -2.44(18)
C7 C8 C9 N1 . 1 -176.06(12)
C7 C8 C9 N1 . . -176.06(12)
C7 C8 C9 C12 . . 4.7(2)
C11 N3 C10 N2 . . -178.42(12)
C11 N3 C10 S1 . . 0.53(18)
N1 N2 C10 N3 1 . -7.04(16)
N1 N2 C10 N3 . . -7.04(16)
N1 N2 C10 S1 1 . 173.96(9)
N1 N2 C10 S1 . . 173.96(9)
